data_4023831
loop_
_publ_author_name
'Xue-Li Geng'
'Jia Wang'
'Guo-Xing Li'
'Peng Chen'
'Shu-Fang Tian'
'Jin Qu'

_publ_section_title
;
 Kinetic Resolution of Racemic Alcohols Using
 Thioamide Modified 1-Methyl-histidine Methyl Ester
;
_journal_name_full 'Journal of Organic Chemistry'
_journal_page_first 8558
_journal_page_last 8562
_journal_paper_doi 10.1021/jo801859m
_journal_volume 73
_journal_year 2008
_chemical_absolute_configuration rmad
_chemical_formula_moiety 'C20 H13 N3 O5 S'
_chemical_formula_sum 'C24 H33 Cl4 N3 O2 S'
_chemical_formula_weight 569.39
_chemical_name_systematic
; 
 ? 
;
_space_group_IT_number 5
_symmetry_cell_setting monoclinic
_symmetry_space_group_name_Hall 'C 2y'
_symmetry_space_group_name_H-M 'C 1 2 1'
_atom_sites_solution_hydrogens geom
_atom_sites_solution_primary direct
_atom_sites_solution_secondary difmap
_audit_creation_method SHELXL-97
_cell_angle_alpha 90.00
_cell_angle_beta 93.528(8)
_cell_angle_gamma 90.00
_cell_formula_units_Z 4
_cell_length_a 22.551(10)
_cell_length_b 8.405(3)
_cell_length_c 15.485(7)
_cell_measurement_reflns_used 3355
_cell_measurement_temperature 113(2)
_cell_measurement_theta_max 27.9
_cell_measurement_theta_min 1.8
_cell_volume 2929(2)
_computing_cell_refinement CrystalClear
_computing_data_collection 'CrystalClear (Rigaku/MSC Inc., 2005)'
_computing_data_reduction CrystalClear
_computing_publication_material 'CrystalStructure 3.7.0'
_computing_structure_refinement 'SHELXL-97 (Sheldrick, 1997)'
_computing_structure_solution 'SHELXS-97 (Sheldrick, 1990)'
_diffrn_ambient_temperature 113(2)
_diffrn_detector_area_resol_mean 7.31
_diffrn_measured_fraction_theta_full 0.999
_diffrn_measured_fraction_theta_max 0.999
_diffrn_measurement_device_type 'Rigaku Saturn'
_diffrn_measurement_method \w
_diffrn_radiation_monochromator confocal
_diffrn_radiation_source 'rotating anode'
_diffrn_radiation_type MoK\a
_diffrn_radiation_wavelength 0.71070
_diffrn_reflns_av_R_equivalents 0.0617
_diffrn_reflns_av_sigmaI/netI 0.0680
_diffrn_reflns_limit_h_max 26
_diffrn_reflns_limit_h_min -26
_diffrn_reflns_limit_k_max 10
_diffrn_reflns_limit_k_min -10
_diffrn_reflns_limit_l_max 18
_diffrn_reflns_limit_l_min -18
_diffrn_reflns_number 15111
_diffrn_reflns_theta_full 25.03
_diffrn_reflns_theta_max 25.03
_diffrn_reflns_theta_min 1.81
_diffrn_standards_decay_% 0
_diffrn_standards_interval_count 0
_diffrn_standards_interval_time 0
_diffrn_standards_number 0
_exptl_absorpt_coefficient_mu 0.500
_exptl_absorpt_correction_T_max 0.9803
_exptl_absorpt_correction_T_min 0.9424
_exptl_absorpt_correction_type multi-scan
_exptl_absorpt_process_details crystalclear
_exptl_crystal_colour colorless
_exptl_crystal_density_diffrn 1.291
_exptl_crystal_density_method 'not measured'
_exptl_crystal_description platelet
_exptl_crystal_F_000 1192
_exptl_crystal_size_max 0.12
_exptl_crystal_size_mid 0.10
_exptl_crystal_size_min 0.04
_refine_diff_density_max 0.384
_refine_diff_density_min -0.483
_refine_diff_density_rms 0.066
_refine_ls_abs_structure_details 'Flack H D (1983), Acta Cryst. A39, 876-881'
_refine_ls_abs_structure_Flack 0.04(14)
_refine_ls_extinction_method none
_refine_ls_goodness_of_fit_ref 1.078
_refine_ls_hydrogen_treatment constr
_refine_ls_matrix_type full
_refine_ls_number_parameters 416
_refine_ls_number_reflns 5089
_refine_ls_number_restraints 256
_refine_ls_restrained_S_all 1.160
_refine_ls_R_factor_all 0.0989
_refine_ls_R_factor_gt 0.0791
_refine_ls_shift/su_max 0.001
_refine_ls_shift/su_mean 0.000
_refine_ls_structure_factor_coef Fsqd
_refine_ls_weighting_details 'calc w=1/[\s^2^(Fo^2^)+(0.1281P)^2^+1.0791P] where P=(Fo^2^+2Fc^2^)/3'
_refine_ls_weighting_scheme calc
_refine_ls_wR_factor_gt 0.2095
_refine_ls_wR_factor_ref 0.2272
_reflns_number_gt 3733
_reflns_number_total 5089
_reflns_threshold_expression >2sigma(I)
_cod_data_source_file jo801859m_si_002.cif
_cod_data_source_block shelxl
_cod_database_code 4023831

loop_
_symmetry_equiv_pos_as_xyz
'x, y, z'
'-x, y, -z'
'x+1/2, y+1/2, z'
'-x+1/2, y+1/2, -z'

loop_
_atom_site_label
_atom_site_type_symbol
_atom_site_fract_x
_atom_site_fract_y
_atom_site_fract_z
_atom_site_U_iso_or_equiv
_atom_site_adp_type
_atom_site_occupancy
_atom_site_symmetry_multiplicity
_atom_site_calc_flag
_atom_site_refinement_flags
_atom_site_disorder_assembly
_atom_site_disorder_group
S1 S 0.24256(6) 0.5216(2) 0.43253(9) 0.0451(4) Uani 1 1 d . A .
N1 N 0.35622(19) 0.5930(5) 0.4186(3) 0.0395(10) Uani 1 1 d . A .
H1 H 0.3907 0.5709 0.3979 0.047 Uiso 1 1 calc R . .
N2 N 0.4311(2) 0.4209(6) 0.5921(3) 0.0453(12) Uani 1 1 d . A .
N3 N 0.5209(2) 0.5270(7) 0.6146(3) 0.0537(12) Uani 1 1 d . A .
O1 O 0.4149(2) 0.9450(5) 0.5175(4) 0.0740(15) Uani 1 1 d . . .
O2 O 0.40101(19) 0.8704(5) 0.3780(4) 0.0669(14) Uani 1 1 d . . .
C1 C 0.2834(4) 0.2689(9) 0.3012(5) 0.038(2) Uani 0.652(6) 1 d PGD A 1
H1A H 0.2563 0.2372 0.3426 0.046 Uiso 0.652(6) 1 calc PR A 1
C2 C 0.2890(2) 0.1785(6) 0.2270(4) 0.046(2) Uani 0.652(6) 1 d PGD A 1
C3 C 0.3286(2) 0.2249(7) 0.1664(3) 0.054(2) Uani 0.652(6) 1 d PGD A 1
H3A H 0.3324 0.1631 0.1157 0.065 Uiso 0.652(6) 1 calc PR A 1
C4 C 0.3624(3) 0.3619(8) 0.1799(4) 0.052(2) Uani 0.652(6) 1 d PGD A 1
C5 C 0.3568(5) 0.4523(9) 0.2541(6) 0.0455(17) Uani 0.652(6) 1 d PGD A 1
H5A H 0.3799 0.5459 0.2633 0.055 Uiso 0.652(6) 1 calc PR A 1
C6 C 0.3172(6) 0.4059(11) 0.3147(6) 0.0405(14) Uani 0.652(6) 1 d PGD A 1
C7 C 0.2515(3) 0.0284(8) 0.2123(4) 0.048(2) Uani 0.652(6) 1 d PD A 1
C8 C 0.1852(3) 0.0712(10) 0.2020(5) 0.050(2) Uani 0.652(6) 1 d PDU A 1
H8A H 0.1780 0.1398 0.1512 0.074 Uiso 0.652(6) 1 calc PR A 1
H8B H 0.1737 0.1274 0.2538 0.074 Uiso 0.652(6) 1 calc PR A 1
H8C H 0.1617 -0.0264 0.1943 0.074 Uiso 0.652(6) 1 calc PR A 1
C9 C 0.2607(4) -0.0866(10) 0.2892(5) 0.046(3) Uani 0.652(6) 1 d PDU A 1
H9A H 0.3027 -0.1172 0.2961 0.068 Uiso 0.652(6) 1 calc PR A 1
H9B H 0.2363 -0.1818 0.2783 0.068 Uiso 0.652(6) 1 calc PR A 1
H9C H 0.2491 -0.0341 0.3420 0.068 Uiso 0.652(6) 1 calc PR A 1
C10 C 0.2677(4) -0.0617(11) 0.1307(5) 0.068(3) Uani 0.652(6) 1 d PDU A 1
H10A H 0.3096 -0.0926 0.1363 0.102 Uiso 0.652(6) 1 calc PR A 1
H10B H 0.2608 0.0073 0.0800 0.102 Uiso 0.652(6) 1 calc PR A 1
H10C H 0.2429 -0.1571 0.1236 0.102 Uiso 0.652(6) 1 calc PR A 1
C1' C 0.2989(9) 0.2571(17) 0.2961(9) 0.038(2) Uani 0.348(6) 1 d PGD A 2
H1'A H 0.2756 0.2091 0.3380 0.046 Uiso 0.348(6) 1 calc PR A 2
C2' C 0.3091(5) 0.1767(11) 0.2200(6) 0.046(2) Uani 0.348(6) 1 d PGD A 2
C3' C 0.3432(4) 0.2470(11) 0.1586(5) 0.054(2) Uani 0.348(6) 1 d PGD A 2
H3'A H 0.3502 0.1920 0.1066 0.065 Uiso 0.348(6) 1 calc PR A 2
C4' C 0.3670(5) 0.3978(12) 0.1734(7) 0.052(2) Uani 0.348(6) 1 d PGD A 2
C5' C 0.3568(9) 0.4783(15) 0.2494(10) 0.0455(17) Uani 0.348(6) 1 d PGD A 2
H5'A H 0.3730 0.5814 0.2595 0.055 Uiso 0.348(6) 1 calc PR A 2
C6' C 0.3227(12) 0.408(2) 0.3108(11) 0.0405(14) Uani 0.348(6) 1 d PGD A 2
C7' C 0.2833(5) 0.0115(13) 0.2021(8) 0.048(2) Uani 0.348(6) 1 d PD A 2
C8' C 0.3325(7) -0.1076(16) 0.1787(13) 0.081(7) Uani 0.348(6) 1 d PDU A 2
H8'A H 0.3653 -0.1037 0.2231 0.121 Uiso 0.348(6) 1 calc PR A 2
H8'B H 0.3471 -0.0789 0.1225 0.121 Uiso 0.348(6) 1 calc PR A 2
H8'C H 0.3159 -0.2155 0.1756 0.121 Uiso 0.348(6) 1 calc PR A 2
C9' C 0.2528(10) -0.056(2) 0.2791(12) 0.098(13) Uani 0.348(6) 1 d PDU A 2
H9'A H 0.2767 -0.0322 0.3326 0.147 Uiso 0.348(6) 1 calc PR A 2
H9'B H 0.2487 -0.1716 0.2726 0.147 Uiso 0.348(6) 1 calc PR A 2
H9'C H 0.2134 -0.0080 0.2818 0.147 Uiso 0.348(6) 1 calc PR A 2
C10' C 0.2376(8) 0.014(2) 0.1236(12) 0.101(8) Uani 0.348(6) 1 d PDU A 2
H10D H 0.2032 0.0787 0.1376 0.152 Uiso 0.348(6) 1 calc PR A 2
H10E H 0.2246 -0.0944 0.1098 0.152 Uiso 0.348(6) 1 calc PR A 2
H10F H 0.2559 0.0607 0.0736 0.152 Uiso 0.348(6) 1 calc PR A 2
C11 C 0.4055(4) 0.4115(11) 0.1131(5) 0.080(4) Uani 0.652(6) 1 d PD A 1
C12 C 0.3719(6) 0.4573(18) 0.0285(6) 0.102(5) Uani 0.652(6) 1 d PDU A 1
H12A H 0.3490 0.5546 0.0371 0.153 Uiso 0.652(6) 1 calc PR A 1
H12B H 0.3448 0.3710 0.0100 0.153 Uiso 0.652(6) 1 calc PR A 1
H12C H 0.4002 0.4757 -0.0160 0.153 Uiso 0.652(6) 1 calc PR A 1
C13 C 0.4460(6) 0.5456(16) 0.1439(9) 0.107(6) Uani 0.652(6) 1 d PDU A 1
H13A H 0.4227 0.6435 0.1481 0.160 Uiso 0.652(6) 1 calc PR A 1
H13B H 0.4767 0.5613 0.1026 0.160 Uiso 0.652(6) 1 calc PR A 1
H13C H 0.4647 0.5191 0.2008 0.160 Uiso 0.652(6) 1 calc PR A 1
C14 C 0.4453(6) 0.2635(15) 0.0950(9) 0.127(6) Uani 0.652(6) 1 d PDU A 1
H14A H 0.4486 0.1956 0.1465 0.190 Uiso 0.652(6) 1 calc PR A 1
H14B H 0.4849 0.2995 0.0811 0.190 Uiso 0.652(6) 1 calc PR A 1
H14C H 0.4271 0.2030 0.0462 0.190 Uiso 0.652(6) 1 calc PR A 1
C11' C 0.4040(6) 0.4735(15) 0.1056(8) 0.080(4) Uani 0.348(6) 1 d PD A 2
C12' C 0.3757(8) 0.6294(15) 0.0732(11) 0.066(5) Uani 0.348(6) 1 d PDU A 2
H12D H 0.3753 0.7053 0.1212 0.100 Uiso 0.348(6) 1 calc PR A 2
H12E H 0.3350 0.6092 0.0503 0.100 Uiso 0.348(6) 1 calc PR A 2
H12F H 0.3989 0.6736 0.0274 0.100 Uiso 0.348(6) 1 calc PR A 2
C13' C 0.4672(6) 0.505(2) 0.1427(11) 0.070(7) Uani 0.348(6) 1 d PDU A 2
H13D H 0.4659 0.5695 0.1954 0.105 Uiso 0.348(6) 1 calc PR A 2
H13E H 0.4892 0.5632 0.1000 0.105 Uiso 0.348(6) 1 calc PR A 2
H13F H 0.4871 0.4041 0.1565 0.105 Uiso 0.348(6) 1 calc PR A 2
C14' C 0.4079(8) 0.3615(16) 0.0267(8) 0.050(4) Uani 0.348(6) 1 d PDU A 2
H14D H 0.4245 0.2589 0.0460 0.075 Uiso 0.348(6) 1 calc PR A 2
H14E H 0.4336 0.4096 -0.0149 0.075 Uiso 0.348(6) 1 calc PR A 2
H14F H 0.3681 0.3453 -0.0009 0.075 Uiso 0.348(6) 1 calc PR A 2
C15 C 0.3089(2) 0.5099(7) 0.3899(3) 0.0369(11) Uani 1 1 d D . .
C16 C 0.3535(2) 0.7173(6) 0.4822(4) 0.0407(13) Uani 1 1 d . . .
H16A H 0.3120 0.7594 0.4769 0.049 Uiso 1 1 calc R A .
C17 C 0.3938(3) 0.8567(7) 0.4630(5) 0.0584(18) Uani 1 1 d . A .
C18 C 0.4325(3) 1.0121(10) 0.3531(6) 0.093(3) Uani 1 1 d . . .
H18A H 0.4432 1.0018 0.2929 0.140 Uiso 1 1 calc R . .
H18B H 0.4687 1.0247 0.3909 0.140 Uiso 1 1 calc R . .
H18C H 0.4070 1.1054 0.3586 0.140 Uiso 1 1 calc R . .
C19 C 0.3642(2) 0.6614(7) 0.5755(4) 0.0449(14) Uani 1 1 d . A .
H19A H 0.3614 0.7538 0.6146 0.054 Uiso 1 1 calc R . .
H19B H 0.3327 0.5849 0.5889 0.054 Uiso 1 1 calc R . .
C20 C 0.4240(3) 0.5831(7) 0.5927(3) 0.0412(13) Uani 1 1 d . . .
C21 C 0.4789(3) 0.6439(8) 0.6074(4) 0.0526(16) Uani 1 1 d . A .
H21A H 0.4874 0.7544 0.6121 0.063 Uiso 1 1 calc R . .
C22 C 0.4903(3) 0.3958(8) 0.6045(4) 0.0516(16) Uani 1 1 d . . .
H22A H 0.5078 0.2930 0.6057 0.062 Uiso 1 1 calc R A .
C23 C 0.3854(3) 0.3024(7) 0.5803(5) 0.0612(18) Uani 1 1 d . . .
H23A H 0.4035 0.1963 0.5825 0.092 Uiso 1 1 calc R A .
H23B H 0.3639 0.3178 0.5239 0.092 Uiso 1 1 calc R . .
H23C H 0.3577 0.3122 0.6263 0.092 Uiso 1 1 calc R . .
C24 C 0.1144(4) 0.4875(11) 0.1635(5) 0.111(5) Uani 0.716(5) 1 d PD B 1
Cl1 Cl 0.1552(2) 0.4720(6) 0.0712(2) 0.1415(19) Uani 0.716(5) 1 d PDU B 1
Cl2 Cl 0.16296(11) 0.4967(3) 0.25470(15) 0.0658(8) Uani 0.716(5) 1 d PDU B 1
Cl3 Cl 0.0670(2) 0.3247(8) 0.1703(3) 0.174(3) Uani 0.716(5) 1 d PDU B 1
Cl4 Cl 0.0674(3) 0.6496(8) 0.1578(4) 0.180(3) Uani 0.716(5) 1 d PDU B 1
C24' C 0.1131(6) 0.5498(14) 0.1656(8) 0.111(5) Uani 0.284(5) 1 d PD B 2
Cl1' Cl 0.0901(6) 0.4878(16) 0.0628(6) 0.161(5) Uani 0.284(5) 1 d PDU B 2
Cl2' Cl 0.1879(4) 0.5148(16) 0.1811(10) 0.178(6) Uani 0.284(5) 1 d PDU B 2
Cl3' Cl 0.0753(6) 0.4435(16) 0.2392(8) 0.198(7) Uani 0.284(5) 1 d PDU B 2
Cl4' Cl 0.0994(3) 0.7500(9) 0.1758(6) 0.089(3) Uani 0.284(5) 1 d PDU B 2

loop_
_atom_site_aniso_label
_atom_site_aniso_U_11
_atom_site_aniso_U_22
_atom_site_aniso_U_33
_atom_site_aniso_U_23
_atom_site_aniso_U_13
_atom_site_aniso_U_12
S1 0.0391(7) 0.0409(7) 0.0552(8) 0.0004(7) 0.0035(5) -0.0063(7)
N1 0.038(2) 0.028(2) 0.052(3) -0.0054(19) -0.0032(19) -0.0040(19)
N2 0.045(3) 0.040(3) 0.051(3) 0.004(2) 0.008(2) 0.006(2)
N3 0.045(3) 0.057(3) 0.059(3) 0.011(3) -0.002(2) 0.008(3)
O1 0.055(3) 0.036(2) 0.128(4) -0.024(3) -0.021(3) -0.001(2)
O2 0.050(3) 0.047(3) 0.101(4) 0.021(3) -0.022(2) -0.015(2)
C1 0.033(7) 0.035(3) 0.045(3) -0.001(3) -0.007(3) 0.004(4)
C2 0.048(6) 0.046(4) 0.042(4) -0.002(3) -0.014(4) 0.003(4)
C3 0.059(5) 0.060(5) 0.042(4) -0.017(4) -0.009(4) 0.011(4)
C4 0.039(3) 0.067(6) 0.050(4) -0.013(4) -0.004(3) 0.007(4)
C5 0.036(3) 0.048(4) 0.052(4) -0.003(3) -0.002(3) -0.006(3)
C6 0.035(4) 0.049(3) 0.037(3) -0.003(3) -0.002(2) -0.007(3)
C7 0.044(5) 0.043(4) 0.054(4) -0.004(4) -0.018(5) 0.008(5)
C8 0.048(5) 0.045(5) 0.053(5) -0.009(4) -0.026(4) -0.001(4)
C9 0.051(6) 0.028(4) 0.058(6) -0.008(4) -0.006(4) -0.003(4)
C10 0.085(7) 0.059(6) 0.060(6) -0.039(5) -0.008(5) 0.000(5)
C1' 0.033(7) 0.035(3) 0.045(3) -0.001(3) -0.007(3) 0.004(4)
C2' 0.048(6) 0.046(4) 0.042(4) -0.002(3) -0.014(4) 0.003(4)
C3' 0.059(5) 0.060(5) 0.042(4) -0.017(4) -0.009(4) 0.011(4)
C4' 0.039(3) 0.067(6) 0.050(4) -0.013(4) -0.004(3) 0.007(4)
C5' 0.036(3) 0.048(4) 0.052(4) -0.003(3) -0.002(3) -0.006(3)
C6' 0.035(4) 0.049(3) 0.037(3) -0.003(3) -0.002(2) -0.007(3)
C7' 0.044(5) 0.043(4) 0.054(4) -0.004(4) -0.018(5) 0.008(5)
C8' 0.088(10) 0.074(10) 0.082(10) 0.000(8) 0.011(8) -0.004(8)
C9' 0.103(16) 0.090(16) 0.101(16) -0.006(10) 0.005(10) -0.015(10)
C10' 0.104(12) 0.096(12) 0.102(11) -0.009(10) -0.006(9) -0.015(10)
C11 0.047(4) 0.139(13) 0.055(5) -0.011(6) 0.016(3) -0.004(6)
C12 0.104(8) 0.119(9) 0.083(7) 0.027(7) 0.006(6) 0.007(7)
C13 0.105(9) 0.132(11) 0.087(8) 0.016(8) 0.033(7) -0.019(8)
C14 0.113(9) 0.149(11) 0.122(9) 0.009(8) 0.036(8) 0.023(8)
C11' 0.047(4) 0.139(13) 0.055(5) -0.011(6) 0.016(3) -0.004(6)
C12' 0.082(9) 0.054(9) 0.066(9) 0.018(7) 0.028(8) 0.000(7)
C13' 0.065(9) 0.076(11) 0.072(10) -0.010(8) 0.032(8) -0.003(9)
C14' 0.075(9) 0.040(7) 0.036(7) 0.001(6) 0.011(7) 0.001(7)
C15 0.039(3) 0.029(3) 0.041(3) 0.002(2) -0.002(2) 0.002(2)
C16 0.035(3) 0.027(3) 0.059(3) -0.011(2) -0.008(2) 0.005(2)
C17 0.044(3) 0.029(3) 0.099(6) 0.003(3) -0.020(3) 0.006(3)
C18 0.052(4) 0.047(4) 0.179(9) 0.042(5) -0.016(4) -0.025(4)
C19 0.039(3) 0.043(3) 0.053(3) -0.017(3) -0.002(3) 0.006(3)
C20 0.043(3) 0.044(3) 0.036(3) -0.011(2) -0.003(2) 0.008(3)
C21 0.045(4) 0.048(4) 0.063(4) -0.013(3) -0.014(3) 0.003(3)
C22 0.054(4) 0.046(4) 0.055(4) 0.009(3) 0.009(3) 0.017(3)
C23 0.065(4) 0.040(4) 0.080(5) 0.007(3) 0.016(4) 0.009(3)
C24 0.149(9) 0.111(12) 0.069(6) 0.035(8) -0.007(6) 0.060(10)
Cl1 0.214(5) 0.147(4) 0.0647(19) 0.033(2) 0.017(2) 0.019(3)
Cl2 0.0760(15) 0.0601(15) 0.0607(14) 0.0137(12) -0.0016(10) -0.0081(13)
Cl3 0.139(4) 0.238(6) 0.137(4) -0.025(4) -0.048(3) -0.074(4)
Cl4 0.190(6) 0.210(6) 0.134(4) 0.052(4) -0.039(4) 0.042(5)
C24' 0.149(9) 0.111(12) 0.069(6) 0.035(8) -0.007(6) 0.060(10)
Cl1' 0.180(9) 0.181(9) 0.121(7) 0.012(7) 0.003(6) 0.006(8)
Cl2' 0.166(8) 0.148(9) 0.215(11) 0.006(8) -0.014(8) 0.018(8)
Cl3' 0.207(10) 0.217(11) 0.174(10) 0.010(9) 0.037(8) 0.007(9)
Cl4' 0.063(4) 0.078(5) 0.125(6) 0.035(4) -0.003(4) 0.015(4)

loop_
_atom_type_symbol
_atom_type_description
_atom_type_scat_dispersion_real
_atom_type_scat_dispersion_imag
_atom_type_scat_source
C C 0.0033 0.0016 'International Tables Vol C Tables 4.2.6.8 and 6.1.1.4'
H H 0.0000 0.0000 'International Tables Vol C Tables 4.2.6.8 and 6.1.1.4'
N N 0.0061 0.0033 'International Tables Vol C Tables 4.2.6.8 and 6.1.1.4'
O O 0.0106 0.0060 'International Tables Vol C Tables 4.2.6.8 and 6.1.1.4'
S S 0.1246 0.1234 'International Tables Vol C Tables 4.2.6.8 and 6.1.1.4'
Cl Cl 0.1484 0.1585 'International Tables Vol C Tables 4.2.6.8 and 6.1.1.4'

loop_
_geom_angle_atom_site_label_1
_geom_angle_atom_site_label_2
_geom_angle_atom_site_label_3
_geom_angle
_geom_angle_site_symmetry_1
_geom_angle_site_symmetry_3
_geom_angle_publ_flag
C15 N1 C16 122.9(4) . . ?
C15 N1 H1 118.5 . . ?
C16 N1 H1 118.5 . . ?
C22 N2 C20 105.5(5) . . ?
C22 N2 C23 127.1(5) . . ?
C20 N2 C23 127.4(6) . . ?
C22 N3 C21 103.9(5) . . ?
C17 O2 C18 115.0(6) . . ?
C2 C1 C6 120.0 . . ?
C2 C1 H1A 120.0 . . ?
C6 C1 H1A 120.0 . . ?
C3 C2 C1 120.0 . . ?
C3 C2 C7 120.2(3) . . ?
C1 C2 C7 119.8(3) . . ?
C2 C3 C4 120.0 . . ?
C2 C3 H3A 120.0 . . ?
C4 C3 H3A 120.0 . . ?
C5 C4 C3 120.0 . . ?
C5 C4 C11 120.5(3) . . ?
C3 C4 C11 119.5(3) . . ?
C4 C5 C6 120.0 . . ?
C4 C5 H5A 120.0 . . ?
C6 C5 H5A 120.0 . . ?
C5 C6 C1 120.0 . . ?
C5 C6 C15 119.0(4) . . ?
C1 C6 C15 120.9(4) . . ?
C2 C7 C10 111.9(5) . . ?
C2 C7 C8 110.4(5) . . ?
C10 C7 C8 107.9(5) . . ?
C2 C7 C9 110.9(5) . . ?
C10 C7 C9 107.4(5) . . ?
C8 C7 C9 108.2(6) . . ?
C2' C1' C6' 120.0 . . ?
C2' C1' H1'A 120.0 . . ?
C6' C1' H1'A 120.0 . . ?
C3' C2' C1' 120.0 . . ?
C3' C2' C7' 118.9(4) . . ?
C1' C2' C7' 121.1(4) . . ?
C2' C3' C4' 120.0 . . ?
C2' C3' H3'A 120.0 . . ?
C4' C3' H3'A 120.0 . . ?
C5' C4' C3' 120.0 . . ?
C5' C4' C11' 120.5(4) . . ?
C3' C4' C11' 119.5(4) . . ?
C4' C5' C6' 120.0 . . ?
C4' C5' H5'A 120.0 . . ?
C6' C5' H5'A 120.0 . . ?
C5' C6' C1' 120.0 . . ?
C5' C6' C15 117.0(7) . . ?
C1' C6' C15 122.8(7) . . ?
C9' C7' C2' 112.5(7) . . ?
C9' C7' C10' 108.1(7) . . ?
C2' C7' C10' 111.0(7) . . ?
C9' C7' C8' 107.8(7) . . ?
C2' C7' C8' 111.1(7) . . ?
C10' C7' C8' 106.1(7) . . ?
C7' C8' H8'A 109.5 . . ?
C7' C8' H8'B 109.5 . . ?
H8'A C8' H8'B 109.5 . . ?
C7' C8' H8'C 109.5 . . ?
H8'A C8' H8'C 109.5 . . ?
H8'B C8' H8'C 109.5 . . ?
C7' C9' H9'A 109.5 . . ?
C7' C9' H9'B 109.5 . . ?
H9'A C9' H9'B 109.5 . . ?
C7' C9' H9'C 109.5 . . ?
H9'A C9' H9'C 109.5 . . ?
H9'B C9' H9'C 109.5 . . ?
C7' C10' H10D 109.5 . . ?
C7' C10' H10E 109.5 . . ?
H10D C10' H10E 109.5 . . ?
C7' C10' H10F 109.5 . . ?
H10D C10' H10F 109.5 . . ?
H10E C10' H10F 109.5 . . ?
C13 C11 C4 112.9(6) . . ?
C13 C11 C12 110.0(6) . . ?
C4 C11 C12 110.4(6) . . ?
C13 C11 C14 107.9(6) . . ?
C4 C11 C14 107.5(6) . . ?
C12 C11 C14 107.9(6) . . ?
C4' C11' C13' 110.7(7) . . ?
C4' C11' C12' 110.5(7) . . ?
C13' C11' C12' 109.5(7) . . ?
C4' C11' C14' 110.5(6) . . ?
C13' C11' C14' 107.8(7) . . ?
C12' C11' C14' 107.7(7) . . ?
C11' C12' H12D 109.5 . . ?
C11' C12' H12E 109.5 . . ?
H12D C12' H12E 109.5 . . ?
C11' C12' H12F 109.5 . . ?
H12D C12' H12F 109.5 . . ?
H12E C12' H12F 109.5 . . ?
C11' C13' H13D 109.5 . . ?
C11' C13' H13E 109.5 . . ?
H13D C13' H13E 109.5 . . ?
C11' C13' H13F 109.5 . . ?
H13D C13' H13F 109.5 . . ?
H13E C13' H13F 109.5 . . ?
C11' C14' H14D 109.5 . . ?
C11' C14' H14E 109.5 . . ?
H14D C14' H14E 109.5 . . ?
C11' C14' H14F 109.5 . . ?
H14D C14' H14F 109.5 . . ?
H14E C14' H14F 109.5 . . ?
N1 C15 C6 115.8(5) . . ?
N1 C15 C6' 111.1(9) . . ?
C6 C15 C6' 4.8(10) . . ?
N1 C15 S1 123.8(4) . . ?
C6 C15 S1 120.4(5) . . ?
C6' C15 S1 125.1(9) . . ?
N1 C16 C17 112.0(5) . . ?
N1 C16 C19 114.4(4) . . ?
C17 C16 C19 111.1(5) . . ?
N1 C16 H16A 106.2 . . ?
C17 C16 H16A 106.2 . . ?
C19 C16 H16A 106.2 . . ?
O1 C17 O2 124.8(7) . . ?
O1 C17 C16 123.6(7) . . ?
O2 C17 C16 111.5(6) . . ?
O2 C18 H18A 109.5 . . ?
O2 C18 H18B 109.5 . . ?
H18A C18 H18B 109.5 . . ?
O2 C18 H18C 109.5 . . ?
H18A C18 H18C 109.5 . . ?
H18B C18 H18C 109.5 . . ?
C20 C19 C16 112.9(4) . . ?
C20 C19 H19A 109.0 . . ?
C16 C19 H19A 109.0 . . ?
C20 C19 H19B 109.0 . . ?
C16 C19 H19B 109.0 . . ?
H19A C19 H19B 107.8 . . ?
C21 C20 N2 105.8(6) . . ?
C21 C20 C19 131.9(6) . . ?
N2 C20 C19 122.3(6) . . ?
C20 C21 N3 111.5(6) . . ?
C20 C21 H21A 124.2 . . ?
N3 C21 H21A 124.2 . . ?
N3 C22 N2 113.3(5) . . ?
N3 C22 H22A 123.4 . . ?
N2 C22 H22A 123.4 . . ?
N2 C23 H23A 109.5 . . ?
N2 C23 H23B 109.5 . . ?
H23A C23 H23B 109.5 . . ?
N2 C23 H23C 109.5 . . ?
H23A C23 H23C 109.5 . . ?
H23B C23 H23C 109.5 . . ?
Cl4 C24 Cl2 111.2(5) . . ?
Cl4 C24 Cl3 104.3(5) . . ?
Cl2 C24 Cl3 110.2(5) . . ?
Cl4 C24 Cl1 111.6(5) . . ?
Cl2 C24 Cl1 109.2(5) . . ?
Cl3 C24 Cl1 110.3(5) . . ?
Cl2' C24' Cl3' 110.0(7) . . ?
Cl2' C24' Cl4' 109.6(7) . . ?
Cl3' C24' Cl4' 110.4(7) . . ?
Cl2' C24' Cl1' 108.4(7) . . ?
Cl3' C24' Cl1' 108.8(7) . . ?
Cl4' C24' Cl1' 109.6(7) . . ?

loop_
_geom_bond_atom_site_label_1
_geom_bond_atom_site_label_2
_geom_bond_distance
_geom_bond_site_symmetry_2
_geom_bond_publ_flag
S1 C15 1.674(5) . ?
N1 C15 1.329(6) . ?
N1 C16 1.439(7) . ?
N1 H1 0.8800 . ?
N2 C22 1.354(8) . ?
N2 C20 1.373(7) . ?
N2 C23 1.436(8) . ?
N3 C22 1.305(9) . ?
N3 C21 1.364(8) . ?
O1 C17 1.199(8) . ?
O2 C17 1.340(9) . ?
O2 C18 1.451(8) . ?
C1 C2 1.3900 . ?
C1 C6 1.3900 . ?
C1 H1A 0.9500 . ?
C2 C3 1.3900 . ?
C2 C7 1.528(6) . ?
C3 C4 1.3900 . ?
C3 H3A 0.9500 . ?
C4 C5 1.3900 . ?
C4 C11 1.521(6) . ?
C5 C6 1.3900 . ?
C5 H5A 0.9500 . ?
C6 C15 1.477(6) . ?
C7 C10 1.536(7) . ?
C7 C8 1.537(7) . ?
C7 C9 1.537(8) . ?
C8 H8A 0.9800 . ?
C8 H8B 0.9800 . ?
C8 H8C 0.9800 . ?
C9 H9A 0.9800 . ?
C9 H9B 0.9800 . ?
C9 H9C 0.9800 . ?
C10 H10A 0.9800 . ?
C10 H10B 0.9800 . ?
C10 H10C 0.9800 . ?
C1' C2' 1.3900 . ?
C1' C6' 1.3900 . ?
C1' H1'A 0.9500 . ?
C2' C3' 1.3900 . ?
C2' C7' 1.524(6) . ?
C3' C4' 1.3900 . ?
C3' H3'A 0.9500 . ?
C4' C5' 1.3900 . ?
C4' C11' 1.519(6) . ?
C5' C6' 1.3900 . ?
C5' H5'A 0.9500 . ?
C6' C15 1.543(8) . ?
C7' C9' 1.523(9) . ?
C7' C10' 1.546(9) . ?
C7' C8' 1.552(9) . ?
C8' H8'A 0.9800 . ?
C8' H8'B 0.9800 . ?
C8' H8'C 0.9800 . ?
C9' H9'A 0.9800 . ?
C9' H9'B 0.9800 . ?
C9' H9'C 0.9800 . ?
C10' H10D 0.9800 . ?
C10' H10E 0.9800 . ?
C10' H10F 0.9800 . ?
C11 C13 1.508(8) . ?
C11 C12 1.522(8) . ?
C11 C14 1.568(9) . ?
C12 H12A 0.9800 . ?
C12 H12B 0.9800 . ?
C12 H12C 0.9800 . ?
C13 H13A 0.9800 . ?
C13 H13B 0.9800 . ?
C13 H13C 0.9800 . ?
C14 H14A 0.9800 . ?
C14 H14B 0.9800 . ?
C14 H14C 0.9800 . ?
C11' C13' 1.527(9) . ?
C11' C12' 1.528(10) . ?
C11' C14' 1.549(9) . ?
C12' H12D 0.9800 . ?
C12' H12E 0.9800 . ?
C12' H12F 0.9800 . ?
C13' H13D 0.9800 . ?
C13' H13E 0.9800 . ?
C13' H13F 0.9800 . ?
C14' H14D 0.9800 . ?
C14' H14E 0.9800 . ?
C14' H14F 0.9800 . ?
C16 C17 1.523(9) . ?
C16 C19 1.525(8) . ?
C16 H16A 1.0000 . ?
C18 H18A 0.9800 . ?
C18 H18B 0.9800 . ?
C18 H18C 0.9800 . ?
C19 C20 1.509(8) . ?
C19 H19A 0.9900 . ?
C19 H19B 0.9900 . ?
C20 C21 1.346(9) . ?
C21 H21A 0.9500 . ?
C22 H22A 0.9500 . ?
C23 H23A 0.9800 . ?
C23 H23B 0.9800 . ?
C23 H23C 0.9800 . ?
C24 Cl4 1.725(8) . ?
C24 Cl2 1.735(8) . ?
C24 Cl3 1.743(9) . ?
C24 Cl1 1.752(8) . ?
C24' Cl2' 1.716(10) . ?
C24' Cl3' 1.717(10) . ?
C24' Cl4' 1.719(10) . ?
C24' Cl1' 1.724(10) . ?

loop_
_geom_torsion_atom_site_label_1
_geom_torsion_atom_site_label_2
_geom_torsion_atom_site_label_3
_geom_torsion_atom_site_label_4
_geom_torsion
_geom_torsion_site_symmetry_1
_geom_torsion_site_symmetry_2
_geom_torsion_site_symmetry_3
_geom_torsion_site_symmetry_4
_geom_torsion_publ_flag
C6 C1 C2 C3 0.0 . . . . ?
C6 C1 C2 C7 -179.8(3) . . . . ?
C1 C2 C3 C4 0.0 . . . . ?
C7 C2 C3 C4 179.8(3) . . . . ?
C2 C3 C4 C5 0.0 . . . . ?
C2 C3 C4 C11 180.0(3) . . . . ?
C3 C4 C5 C6 0.0 . . . . ?
C11 C4 C5 C6 180.0(3) . . . . ?
C4 C5 C6 C1 0.0 . . . . ?
C4 C5 C6 C15 -175.7(12) . . . . ?
C2 C1 C6 C5 0.0 . . . . ?
C2 C1 C6 C15 175.6(12) . . . . ?
C3 C2 C7 C10 4.7(7) . . . . ?
C1 C2 C7 C10 -175.5(6) . . . . ?
C3 C2 C7 C8 -115.5(5) . . . . ?
C1 C2 C7 C8 64.3(6) . . . . ?
C3 C2 C7 C9 124.6(6) . . . . ?
C1 C2 C7 C9 -55.6(6) . . . . ?
C6' C1' C2' C3' 0.0 . . . . ?
C6' C1' C2' C7' -179.8(3) . . . . ?
C1' C2' C3' C4' 0.0 . . . . ?
C7' C2' C3' C4' 179.8(3) . . . . ?
C2' C3' C4' C5' 0.0 . . . . ?
C2' C3' C4' C11' -179.9(3) . . . . ?
C3' C4' C5' C6' 0.0 . . . . ?
C11' C4' C5' C6' 179.9(3) . . . . ?
C4' C5' C6' C1' 0.0 . . . . ?
C4' C5' C6' C15 -175(2) . . . . ?
C2' C1' C6' C5' 0.0 . . . . ?
C2' C1' C6' C15 175(2) . . . . ?
C3' C2' C7' C9' 173.9(11) . . . . ?
C1' C2' C7' C9' -6.3(11) . . . . ?
C3' C2' C7' C10' -64.9(11) . . . . ?
C1' C2' C7' C10' 114.9(11) . . . . ?
C3' C2' C7' C8' 52.9(11) . . . . ?
C1' C2' C7' C8' -127.3(11) . . . . ?
C5 C4 C11 C13 9.6(8) . . . . ?
C3 C4 C11 C13 -170.4(8) . . . . ?
C5 C4 C11 C12 -114.1(8) . . . . ?
C3 C4 C11 C12 65.9(8) . . . . ?
C5 C4 C11 C14 128.5(8) . . . . ?
C3 C4 C11 C14 -51.5(8) . . . . ?
C5' C4' C11' C13' 61.5(10) . . . . ?
C3' C4' C11' C13' -118.6(10) . . . . ?
C5' C4' C11' C12' -59.9(10) . . . . ?
C3' C4' C11' C12' 119.9(10) . . . . ?
C5' C4' C11' C14' -179.0(11) . . . . ?
C3' C4' C11' C14' 0.8(11) . . . . ?
C16 N1 C15 C6 170.2(8) . . . . ?
C16 N1 C15 C6' 169.4(12) . . . . ?
C16 N1 C15 S1 -8.4(7) . . . . ?
C5 C6 C15 N1 -32.0(10) . . . . ?
C1 C6 C15 N1 152.3(5) . . . . ?
C5 C6 C15 C6' -23(20) . . . . ?
C1 C6 C15 C6' 161(21) . . . . ?
C5 C6 C15 S1 146.7(4) . . . . ?
C1 C6 C15 S1 -29.0(10) . . . . ?
C5' C6' C15 N1 -41.3(15) . . . . ?
C1' C6' C15 N1 143.8(9) . . . . ?
C5' C6' C15 C6 147(21) . . . . ?
C1' C6' C15 C6 -27(19) . . . . ?
C5' C6' C15 S1 136.4(6) . . . . ?
C1' C6' C15 S1 -38.4(19) . . . . ?
C15 N1 C16 C17 -141.8(5) . . . . ?
C15 N1 C16 C19 90.6(6) . . . . ?
C18 O2 C17 O1 -5.5(9) . . . . ?
C18 O2 C17 C16 172.5(5) . . . . ?
N1 C16 C17 O1 -153.6(6) . . . . ?
C19 C16 C17 O1 -24.3(8) . . . . ?
N1 C16 C17 O2 28.4(7) . . . . ?
C19 C16 C17 O2 157.7(5) . . . . ?
N1 C16 C19 C20 59.0(6) . . . . ?
C17 C16 C19 C20 -69.0(6) . . . . ?
C22 N2 C20 C21 -1.4(7) . . . . ?
C23 N2 C20 C21 178.9(6) . . . . ?
C22 N2 C20 C19 176.3(5) . . . . ?
C23 N2 C20 C19 -3.3(10) . . . . ?
C16 C19 C20 C21 79.4(8) . . . . ?
C16 C19 C20 N2 -97.7(7) . . . . ?
N2 C20 C21 N3 1.2(7) . . . . ?
C19 C20 C21 N3 -176.3(5) . . . . ?
C22 N3 C21 C20 -0.4(7) . . . . ?
C21 N3 C22 N2 -0.6(7) . . . . ?
C20 N2 C22 N3 1.3(7) . . . . ?
C23 N2 C22 N3 -179.0(6) . . . . ?
